data_1503720
loop_
_publ_author_name
'Kuykendall, Darrell W.'
'Anderson, Cyrus A.'
'Zimmerman, Steven C.'

_publ_contact_author
; 
Scott R. Wilson 
University of Illinois 
School of Chemical Sciences, Box 59-1 
505 South Mathews Avenue 
Urbana, Illinois  61801 
USA 
;
_publ_section_title
;
 Hydrogen-bonded DeUG x DAN heterocomplex: structure and stability and a
 scalable synthesis of DeUG with reactive functionality.
;
_journal_issue 1
_journal_name_full 'Organic letters'
_journal_page_first 61
_journal_page_last 64
_journal_paper_doi 10.1021/ol802344w
_journal_volume 11
_journal_year 2009
_chemical_formula_moiety 'C22 H35 N5 O2, C22 H32 N4 O2'
_chemical_formula_sum 'C44 H67 N9 O4'
_chemical_formula_weight 786.07
_chemical_name_systematic
; 
? 
;
_space_group_IT_number 2
_symmetry_cell_setting triclinic
_symmetry_space_group_name_Hall '-P 1'
_symmetry_space_group_name_H-M 'P -1'
_atom_sites_solution_hydrogens geom
_atom_sites_solution_primary direct
_atom_sites_solution_secondary difmap
_audit_creation_method SHELXL-97
_audit_update_record
; 
2006-11-1    text and data added, mr 
;
_cell_angle_alpha 105.078(8)
_cell_angle_beta 101.351(8)
_cell_angle_gamma 96.175(8)
_cell_formula_units_Z 2
_cell_length_a 10.773(6)
_cell_length_b 11.224(6)
_cell_length_c 19.641(10)
_cell_measurement_reflns_used 913
_cell_measurement_temperature 193(2)
_cell_measurement_theta_max 38.203
_cell_measurement_theta_min 4.916
_cell_volume 2216(2)
_computing_cell_refinement 'SAINT V6.22 (Bruker, 2001)'
_computing_data_collection 'SMART V5.625 (Bruker, 2001)'
_computing_data_reduction 'SAINT V6.22 (Bruker, 2001)'
_computing_molecular_graphics 'SHELXTL V6.12 (Bruker, 2001)'
_computing_publication_material 'XCIF (Bruker, 2001)'
_computing_structure_refinement 'SHELXTL V6.12 (Bruker, 2001)'
_computing_structure_solution 'SHELXTL V6.12 (Bruker, 2001)'
_diffrn_ambient_temperature 193(2)
_diffrn_measured_fraction_theta_full 0.981
_diffrn_measured_fraction_theta_max 0.981
_diffrn_measurement_device 'Siemens Platform/CCD'
_diffrn_measurement_method 'profile data from \w scans'
_diffrn_radiation_monochromator graphite
_diffrn_radiation_source 'normal-focus sealed tube'
_diffrn_radiation_type MoK\a
_diffrn_radiation_wavelength 0.71073
_diffrn_radiation_wavelength_id g53nas
_diffrn_reflns_av_R_equivalents 0.0969
_diffrn_reflns_av_sigmaI/netI 0.1516
_diffrn_reflns_limit_h_max 12
_diffrn_reflns_limit_h_min -12
_diffrn_reflns_limit_k_max 13
_diffrn_reflns_limit_k_min -13
_diffrn_reflns_limit_l_max 23
_diffrn_reflns_limit_l_min -23
_diffrn_reflns_number 22572
_diffrn_reflns_theta_full 25.43
_diffrn_reflns_theta_max 25.43
_diffrn_reflns_theta_min 1.91
_diffrn_standards_decay_% 25.0
_diffrn_standards_interval_time 244
_diffrn_standards_number 27
_exptl_absorpt_coefficient_mu 0.077
_exptl_absorpt_correction_T_max 0.9863
_exptl_absorpt_correction_T_min 0.9626
_exptl_absorpt_correction_type integration
_exptl_absorpt_process_details 'SHELXTL/XPREP (Bruker, 2001)'
_exptl_crystal_colour colorless
_exptl_crystal_density_diffrn 1.178
_exptl_crystal_density_method 'not measured'
_exptl_crystal_description tabular
_exptl_crystal_F_000 852
_exptl_crystal_id g53nas
_exptl_crystal_preparation
; 
The data crystal was mounted using oil (Parantone-N, Exxon) to a 
0.3 mm cryo-loop (Hampton Research) with the (2 -2 1) scattering 
planes roughly normal to the spindle axis. 
;
_exptl_crystal_size_max 0.40
_exptl_crystal_size_mid 0.32
_exptl_crystal_size_min 0.24
_refine_diff_density_max 0.192
_refine_diff_density_min -0.200
_refine_diff_density_rms 0.042
_refine_ls_extinction_method none
_refine_ls_goodness_of_fit_ref 0.942
_refine_ls_hydrogen_treatment mixed
_refine_ls_matrix_type full
_refine_ls_number_parameters 536
_refine_ls_number_reflns 8030
_refine_ls_number_restraints 10
_refine_ls_restrained_S_all 0.941
_refine_ls_R_factor_all 0.1883
_refine_ls_R_factor_gt 0.0656
_refine_ls_shift/su_max 0.000
_refine_ls_shift/su_mean 0.000
_refine_ls_structure_factor_coef Fsqd
_refine_ls_weighting_details 'calc w=1/[\s^2^(Fo^2^)+(0.0665P)^2^+0.0000P] where P=(Fo^2^+2Fc^2^)/3'
_refine_ls_weighting_scheme calc
_refine_ls_wR_factor_gt 0.1394
_refine_ls_wR_factor_ref 0.1853
_reflns_number_gt 3157
_reflns_number_total 8030
_reflns_threshold_expression >2sigma(I)
_cod_data_source_file ol802344w_si_001.cif
_cod_data_source_block g53ntas
_cod_depositor_comments
;
The following automatic conversions were performed:

'_symmetry_cell_setting' value 'Triclinic' changed to 'triclinic'
according to /home/saulius/struct/CIF-dictionaries/cif_core.dic
dictionary named 'cif_core.dic' version 2.4.2 from 2011-04-26.

Automatic conversion script
Id: cif_fix_values 1715 2011-07-08 13:25:40Z adriana 
;
_cod_original_cell_volume 2217(2)
_cod_database_code 1503720

loop_
_symmetry_equiv_pos_as_xyz
'x, y, z'
'-x, -y, -z'

loop_
_atom_site_label
_atom_site_type_symbol
_atom_site_fract_x
_atom_site_fract_y
_atom_site_fract_z
_atom_site_U_iso_or_equiv
_atom_site_adp_type
_atom_site_occupancy
_atom_site_symmetry_multiplicity
_atom_site_calc_flag
_atom_site_refinement_flags
N1_1 N 0.5522(3) 0.2532(3) 0.51899(16) 0.0458(8) Uani 1 1 d D
H1_1 H 0.587(3) 0.312(3) 0.4984(18) 0.069 Uiso 1 1 d D
C2_1 C 0.6333(4) 0.2353(4) 0.5774(2) 0.0472(10) Uani 1 1 d .
N3_1 N 0.5995(3) 0.1593(3) 0.61379(15) 0.0450(8) Uani 1 1 d .
C4_1 C 0.4767(4) 0.0956(4) 0.5866(2) 0.0457(10) Uani 1 1 d .
C5_1 C 0.3875(3) 0.1047(3) 0.52769(19) 0.0445(10) Uani 1 1 d .
C6_1 C 0.4261(4) 0.1874(4) 0.4886(2) 0.0478(10) Uani 1 1 d .
C7_1 C 0.2733(4) 0.0199(4) 0.5202(2) 0.0508(10) Uani 1 1 d .
H7_1 H 0.1954 0.0047 0.4844 0.061 Uiso 1 1 calc R
C8_1 C 0.2980(4) -0.0345(4) 0.5743(2) 0.0560(11) Uani 1 1 d .
H8_1 H 0.2386 -0.0948 0.5828 0.067 Uiso 1 1 calc R
N9_1 N 0.4223(3) 0.0102(3) 0.61559(16) 0.0499(9) Uani 1 1 d .
C10_1 C 0.4864(4) -0.0303(4) 0.6763(2) 0.0546(11) Uani 1 1 d .
H10A_1 H 0.5797 0.0007 0.6867 0.066 Uiso 1 1 calc R
H10B_1 H 0.4740 -0.1229 0.6612 0.066 Uiso 1 1 calc R
C11_1 C 0.4413(4) 0.0126(4) 0.7460(2) 0.0540(11) Uani 1 1 d .
H11A_1 H 0.3519 -0.0325 0.7374 0.065 Uiso 1 1 calc R
C12_1 C 0.5258(4) -0.0270(4) 0.8052(2) 0.0619(12) Uani 1 1 d .
H12A_1 H 0.5198 -0.1191 0.7897 0.074 Uiso 1 1 calc R
H12B_1 H 0.6163 0.0107 0.8116 0.074 Uiso 1 1 calc R
C13_1 C 0.4884(4) 0.0122(5) 0.8774(2) 0.0735(14) Uani 1 1 d .
H13A_1 H 0.5492 -0.0112 0.9146 0.088 Uiso 1 1 calc R
H13B_1 H 0.4014 -0.0323 0.8729 0.088 Uiso 1 1 calc R
C14_1 C 0.4902(5) 0.1525(5) 0.9009(2) 0.0852(15) Uani 1 1 d .
H14A_1 H 0.5789 0.1971 0.9095 0.102 Uiso 1 1 calc R
H14B_1 H 0.4617 0.1764 0.9468 0.102 Uiso 1 1 calc R
C15_1 C 0.4016(5) 0.1906(4) 0.8424(2) 0.0817(14) Uani 1 1 d .
H15A_1 H 0.4062 0.2826 0.8576 0.098 Uiso 1 1 calc R
H15B_1 H 0.3120 0.1515 0.8370 0.098 Uiso 1 1 calc R
C16_1 C 0.4383(4) 0.1508(4) 0.7696(2) 0.0642(12) Uani 1 1 d .
H16A_1 H 0.3756 0.1722 0.7324 0.077 Uiso 1 1 calc R
H16B_1 H 0.5240 0.1977 0.7736 0.077 Uiso 1 1 calc R
O17_1 O 0.3623(2) 0.2075(2) 0.43419(14) 0.0564(8) Uani 1 1 d .
N18_1 N 0.7553(3) 0.3046(3) 0.59629(16) 0.0479(9) Uani 1 1 d D
H18_1 H 0.773(3) 0.359(3) 0.5688(18) 0.072 Uiso 1 1 d D
C19_1 C 0.8646(4) 0.2872(4) 0.6425(2) 0.0518(11) Uani 1 1 d .
N20_1 N 0.8524(3) 0.1954(3) 0.67353(17) 0.0499(9) Uani 1 1 d D
H20_1 H 0.769(3) 0.156(3) 0.6631(19) 0.075 Uiso 1 1 d D
C21_1 C 0.9587(4) 0.1654(4) 0.7242(2) 0.0504(11) Uani 1 1 d .
C22_1 C 1.0169(4) 0.2767(4) 0.7910(2) 0.0581(12) Uani 1 1 d .
H22A_1 H 1.0472 0.3464 0.7730 0.070 Uiso 1 1 calc R
H22B_1 H 1.0945 0.2537 0.8174 0.070 Uiso 1 1 calc R
C23_1 C 0.9427(4) 0.3322(4) 0.8489(2) 0.0610(12) Uani 1 1 d .
O24_1 O 0.9669(2) 0.3575(2) 0.65083(14) 0.0576(8) Uani 1 1 d .
C25_1 C 0.8983(4) 0.0497(4) 0.7403(2) 0.0664(13) Uani 1 1 d .
H25A_1 H 0.8712 -0.0196 0.6954 0.100 Uiso 1 1 calc R
H25B_1 H 0.8236 0.0680 0.7601 0.100 Uiso 1 1 calc R
H25C_1 H 0.9614 0.0264 0.7757 0.100 Uiso 1 1 calc R
C26_1 C 1.0648(4) 0.1283(4) 0.6847(2) 0.0689(13) Uani 1 1 d .
H26A_1 H 1.0264 0.0659 0.6379 0.103 Uiso 1 1 calc R
H26C_1 H 1.1262 0.0928 0.7143 0.103 Uiso 1 1 calc R
H26B_1 H 1.1095 0.2025 0.6768 0.103 Uiso 1 1 calc R
C27_1 C 0.8081(4) 0.3511(5) 0.8159(2) 0.0892(16) Uani 1 1 d .
H27A_1 H 0.7683 0.3911 0.8547 0.134 Uiso 1 1 calc R
H27B_1 H 0.7557 0.2697 0.7878 0.134 Uiso 1 1 calc R
H27C_1 H 0.8139 0.4045 0.7839 0.134 Uiso 1 1 calc R
C28_1 C 0.9359(5) 0.2533(5) 0.9024(2) 0.0949(17) Uani 1 1 d .
H28A_1 H 0.8980 0.2967 0.9413 0.142 Uiso 1 1 calc R
H28B_1 H 1.0226 0.2418 0.9232 0.142 Uiso 1 1 calc R
H28C_1 H 0.8827 0.1714 0.8765 0.142 Uiso 1 1 calc R
C29_1 C 1.0204(5) 0.4618(5) 0.8936(2) 0.0915(16) Uani 1 1 d .
H29A_1 H 0.9796 0.4985 0.9327 0.137 Uiso 1 1 calc R
H29B_1 H 1.0230 0.5164 0.8621 0.137 Uiso 1 1 calc R
H29C_1 H 1.1081 0.4527 0.9144 0.137 Uiso 1 1 calc R
N1_2 N 0.6295(3) 0.4554(3) 0.44643(16) 0.0443(8) Uani 1 1 d .
C2_2 C 0.5481(4) 0.4695(4) 0.3891(2) 0.0471(10) Uani 1 1 d .
C3_2 C 0.5735(4) 0.5648(4) 0.3551(2) 0.0504(10) Uani 1 1 d .
H3_2 H 0.5128 0.5716 0.3146 0.060 Uiso 1 1 calc R
C4_2 C 0.6858(4) 0.6446(4) 0.3820(2) 0.0501(10) Uani 1 1 d .
H4_2 H 0.7054 0.7079 0.3599 0.060 Uiso 1 1 calc R
C5_2 C 0.8918(4) 0.7171(4) 0.4750(2) 0.0545(11) Uani 1 1 d .
H5_2 H 0.9155 0.7828 0.4554 0.065 Uiso 1 1 calc R
C6_2 C 0.9714(4) 0.7029(4) 0.5342(2) 0.0550(11) Uani 1 1 d .
H6_2 H 1.0498 0.7592 0.5573 0.066 Uiso 1 1 calc R
C7_2 C 0.9341(4) 0.6019(4) 0.5604(2) 0.0461(10) Uani 1 1 d .
N8_2 N 0.8235(3) 0.5215(3) 0.53232(16) 0.0462(8) Uani 1 1 d .
C9_2 C 0.7429(3) 0.5384(4) 0.4732(2) 0.0438(10) Uani 1 1 d .
C10_2 C 0.7743(3) 0.6349(4) 0.4426(2) 0.0460(10) Uani 1 1 d .
N11_2 N 0.4342(3) 0.3849(3) 0.36429(17) 0.0486(8) Uani 1 1 d D
H11_2 H 0.425(3) 0.329(3) 0.3911(18) 0.073 Uiso 1 1 d D
C12_2 C 0.3334(4) 0.3749(4) 0.3069(2) 0.0568(11) Uani 1 1 d .
O13_2 O 0.3292(3) 0.4460(3) 0.26879(17) 0.0829(10) Uani 1 1 d .
C14_2 C 0.2266(3) 0.2679(4) 0.2948(2) 0.0525(11) Uani 1 1 d .
H14A_2 H 0.1943 0.2790 0.3395 0.063 Uiso 1 1 calc R
H14B_2 H 0.2621 0.1890 0.2864 0.063 Uiso 1 1 calc R
C15_2 C 0.1139(4) 0.2554(4) 0.2312(2) 0.0551(11) Uani 1 1 d .
H15A_2 H 0.0373 0.2069 0.2380 0.066 Uiso 1 1 calc R
H15B_2 H 0.0947 0.3400 0.2319 0.066 Uiso 1 1 calc R
C16_2 C 0.1363(4) 0.1929(4) 0.1579(2) 0.0601(12) Uani 1 1 d .
H16A_2 H 0.1576 0.1092 0.1577 0.072 Uiso 1 1 calc R
H16B_2 H 0.2117 0.2426 0.1507 0.072 Uiso 1 1 calc R
C17_2 C 0.0228(4) 0.1771(4) 0.0938(2) 0.0679(13) Uani 1 1 d .
H17A_2 H -0.0020 0.2601 0.0956 0.081 Uiso 1 1 calc R
H17B_2 H 0.0512 0.1472 0.0482 0.081 Uiso 1 1 calc R
C18_2 C -0.0946(4) 0.0874(5) 0.0914(2) 0.0773(14) Uani 1 1 d .
H18A_2 H -0.1232 0.1169 0.1370 0.093 Uiso 1 1 calc R
H18B_2 H -0.0705 0.0040 0.0891 0.093 Uiso 1 1 calc R
C19_2 C -0.2060(4) 0.0741(5) 0.0276(2) 0.0985(18) Uani 1 1 d .
H19A_2 H -0.2788 0.0158 0.0296 0.148 Uiso 1 1 calc R
H19B_2 H -0.1796 0.0419 -0.0178 0.148 Uiso 1 1 calc R
H19C_2 H -0.2314 0.1560 0.0298 0.148 Uiso 1 1 calc R
N20_2 N 1.0123(3) 0.5802(3) 0.61985(17) 0.0487(8) Uani 1 1 d D
H20_2 H 0.990(3) 0.503(3) 0.629(2) 0.073 Uiso 1 1 d D
C21_2 C 1.1216(4) 0.6532(4) 0.6671(2) 0.0528(11) Uani 1 1 d .
O22_2 O 1.1699(3) 0.7546(3) 0.66322(16) 0.0756(9) Uani 1 1 d .
C23_2 C 1.1764(3) 0.5972(4) 0.7265(2) 0.0524(11) Uani 1 1 d .
H23A_2 H 1.1816 0.5087 0.7040 0.063 Uiso 1 1 calc R
H23B_2 H 1.1159 0.5980 0.7585 0.063 Uiso 1 1 calc R
C24_2 C 1.3081(3) 0.6629(4) 0.7730(2) 0.0571(11) Uani 1 1 d .
H24A_2 H 1.3029 0.7503 0.7982 0.069 Uiso 1 1 calc R
H24B_2 H 1.3688 0.6654 0.7414 0.069 Uiso 1 1 calc R
C25_2 C 1.3590(4) 0.5973(4) 0.8291(2) 0.0648(12) Uani 1 1 d .
H25A_2 H 1.3010 0.6006 0.8627 0.078 Uiso 1 1 calc R
H25B_2 H 1.3564 0.5080 0.8038 0.078 Uiso 1 1 calc R
C26_2 C 1.4949(4) 0.6527(4) 0.8733(2) 0.0673(13) Uani 1 1 d .
H26A_2 H 1.4966 0.7405 0.9010 0.081 Uiso 1 1 calc R
H26B_2 H 1.5523 0.6537 0.8397 0.081 Uiso 1 1 calc R
C27_2 C 1.5467(4) 0.5817(5) 0.9260(3) 0.0894(16) Uani 1 1 d .
H27A_2 H 1.4916 0.5842 0.9610 0.107 Uiso 1 1 calc R
H27B_2 H 1.5408 0.4929 0.8986 0.107 Uiso 1 1 calc R
C28_2 C 1.6849(4) 0.6327(5) 0.9679(3) 0.0988(18) Uani 1 1 d .
H28A_2 H 1.7091 0.5875 1.0036 0.148 Uiso 1 1 calc R
H28B_2 H 1.6930 0.7219 0.9929 0.148 Uiso 1 1 calc R
H28C_2 H 1.7416 0.6216 0.9342 0.148 Uiso 1 1 calc R

loop_
_atom_site_aniso_label
_atom_site_aniso_U_11
_atom_site_aniso_U_22
_atom_site_aniso_U_33
_atom_site_aniso_U_23
_atom_site_aniso_U_13
_atom_site_aniso_U_12
N1_1 0.036(2) 0.050(2) 0.054(2) 0.0228(17) 0.0082(17) 0.0021(16)
C2_1 0.044(3) 0.047(3) 0.054(3) 0.021(2) 0.010(2) 0.008(2)
N3_1 0.040(2) 0.042(2) 0.053(2) 0.0189(17) 0.0074(16) 0.0003(16)
C4_1 0.041(2) 0.044(3) 0.052(2) 0.017(2) 0.011(2) 0.002(2)
C5_1 0.041(2) 0.042(3) 0.049(2) 0.015(2) 0.007(2) 0.0014(19)
C6_1 0.035(2) 0.054(3) 0.050(3) 0.014(2) 0.004(2) 0.005(2)
C7_1 0.040(2) 0.051(3) 0.058(3) 0.017(2) 0.006(2) 0.003(2)
C8_1 0.041(3) 0.059(3) 0.072(3) 0.027(2) 0.014(2) 0.001(2)
N9_1 0.043(2) 0.054(2) 0.058(2) 0.0255(18) 0.0103(17) 0.0063(17)
C10_1 0.047(3) 0.057(3) 0.066(3) 0.030(2) 0.012(2) 0.007(2)
C11_1 0.048(3) 0.053(3) 0.062(3) 0.025(2) 0.011(2) -0.001(2)
C12_1 0.051(3) 0.073(3) 0.068(3) 0.035(3) 0.008(2) 0.009(2)
C13_1 0.074(3) 0.090(4) 0.058(3) 0.027(3) 0.008(3) 0.015(3)
C14_1 0.090(4) 0.088(4) 0.065(3) 0.012(3) 0.006(3) 0.007(3)
C15_1 0.094(4) 0.066(4) 0.076(3) 0.009(3) 0.014(3) 0.019(3)
C16_1 0.060(3) 0.053(3) 0.078(3) 0.022(3) 0.009(3) 0.008(2)
O17_1 0.0457(17) 0.068(2) 0.0556(17) 0.0274(16) 0.0025(14) 0.0037(14)
N18_1 0.038(2) 0.053(2) 0.056(2) 0.0265(18) 0.0044(17) 0.0012(17)
C19_1 0.045(3) 0.057(3) 0.056(3) 0.024(2) 0.008(2) 0.008(2)
N20_1 0.039(2) 0.049(2) 0.063(2) 0.0282(19) 0.0017(18) -0.0012(16)
C21_1 0.041(2) 0.051(3) 0.060(3) 0.026(2) 0.005(2) 0.004(2)
C22_1 0.040(2) 0.069(3) 0.068(3) 0.034(3) 0.002(2) 0.003(2)
C23_1 0.063(3) 0.061(3) 0.062(3) 0.026(3) 0.009(2) 0.011(2)
O24_1 0.0380(16) 0.0569(19) 0.081(2) 0.0366(16) 0.0064(14) -0.0035(14)
C25_1 0.056(3) 0.061(3) 0.088(3) 0.043(3) 0.003(2) 0.005(2)
C26_1 0.053(3) 0.077(4) 0.087(3) 0.035(3) 0.019(2) 0.023(2)
C27_1 0.079(4) 0.108(5) 0.085(4) 0.026(3) 0.020(3) 0.039(3)
C28_1 0.114(4) 0.106(5) 0.079(3) 0.048(3) 0.026(3) 0.014(3)
C29_1 0.114(4) 0.077(4) 0.074(3) 0.020(3) 0.009(3) 0.006(3)
N1_2 0.0382(19) 0.042(2) 0.054(2) 0.0191(17) 0.0073(17) 0.0066(16)
C2_2 0.043(3) 0.044(3) 0.052(3) 0.012(2) 0.007(2) 0.005(2)
C3_2 0.047(3) 0.048(3) 0.057(3) 0.021(2) 0.007(2) 0.004(2)
C4_2 0.050(3) 0.051(3) 0.058(3) 0.028(2) 0.015(2) 0.009(2)
C5_2 0.048(3) 0.054(3) 0.068(3) 0.029(2) 0.016(2) 0.003(2)
C6_2 0.041(2) 0.050(3) 0.074(3) 0.025(2) 0.010(2) -0.005(2)
C7_2 0.038(2) 0.047(3) 0.055(3) 0.018(2) 0.010(2) 0.006(2)
N8_2 0.0379(19) 0.048(2) 0.056(2) 0.0214(17) 0.0103(17) 0.0049(17)
C9_2 0.040(2) 0.044(3) 0.052(2) 0.017(2) 0.015(2) 0.009(2)
C10_2 0.042(2) 0.042(3) 0.059(3) 0.020(2) 0.016(2) 0.008(2)
N11_2 0.041(2) 0.047(2) 0.056(2) 0.0240(17) -0.0003(18) 0.0015(17)
C12_2 0.055(3) 0.057(3) 0.061(3) 0.026(2) 0.009(2) 0.010(2)
O13_2 0.072(2) 0.075(2) 0.097(2) 0.050(2) -0.0138(18) -0.0051(17)
C14_2 0.047(3) 0.055(3) 0.054(3) 0.020(2) 0.005(2) 0.004(2)
C15_2 0.051(3) 0.054(3) 0.060(3) 0.023(2) 0.007(2) 0.003(2)
C16_2 0.055(3) 0.071(3) 0.056(3) 0.028(2) 0.007(2) 0.004(2)
C17_2 0.068(3) 0.078(4) 0.059(3) 0.028(3) 0.008(2) 0.006(3)
C18_2 0.061(3) 0.094(4) 0.073(3) 0.033(3) 0.004(3) -0.004(3)
C19_2 0.066(3) 0.137(5) 0.079(4) 0.035(4) -0.007(3) -0.003(3)
N20_2 0.040(2) 0.042(2) 0.061(2) 0.0206(18) 0.0012(18) -0.0030(17)
C21_2 0.039(3) 0.055(3) 0.061(3) 0.017(2) 0.006(2) 0.004(2)
O22_2 0.063(2) 0.057(2) 0.099(2) 0.0368(19) -0.0056(17) -0.0128(16)
C23_2 0.042(2) 0.052(3) 0.063(3) 0.021(2) 0.008(2) 0.005(2)
C24_2 0.042(2) 0.057(3) 0.068(3) 0.019(2) 0.005(2) 0.000(2)
C25_2 0.053(3) 0.071(3) 0.067(3) 0.025(3) 0.004(2) 0.004(2)
C26_2 0.050(3) 0.079(4) 0.069(3) 0.027(3) -0.001(2) 0.002(2)
C27_2 0.069(3) 0.099(4) 0.100(4) 0.049(3) -0.005(3) 0.004(3)
C28_2 0.068(4) 0.124(5) 0.103(4) 0.045(4) -0.003(3) 0.023(3)

loop_
_atom_type_symbol
_atom_type_description
_atom_type_scat_dispersion_real
_atom_type_scat_dispersion_imag
_atom_type_scat_source
C C 0.0033 0.0016 'International Tables Vol C Tables 4.2.6.8 and 6.1.1.4'
H H 0.0000 0.0000 'International Tables Vol C Tables 4.2.6.8 and 6.1.1.4'
N N 0.0061 0.0033 'International Tables Vol C Tables 4.2.6.8 and 6.1.1.4'
O O 0.0106 0.0060 'International Tables Vol C Tables 4.2.6.8 and 6.1.1.4'

loop_
_exptl_crystal_face_index_h
_exptl_crystal_face_index_k
_exptl_crystal_face_index_l
_exptl_crystal_face_perp_dist
0.00 0.00 -1.00 0.120
0.00 0.00 1.00 0.120
1.00 1.00 0.00 0.180
0.00 -1.00 0.00 0.160
2.00 -2.00 1.00 0.200
-2.00 2.00 -1.00 0.200
-1.00 -1.00 0.00 0.120

loop_
_geom_angle_atom_site_label_1
_geom_angle_atom_site_label_2
_geom_angle_atom_site_label_3
_geom_angle
C2_1 N1_1 C6_1 124.1(3)
C2_1 N1_1 H1_1 116(2)
C6_1 N1_1 H1_1 120(2)
N3_1 C2_1 N1_1 123.6(3)
N3_1 C2_1 N18_1 121.4(3)
N1_1 C2_1 N18_1 115.0(3)
C2_1 N3_1 C4_1 113.8(3)
N3_1 C4_1 N9_1 123.5(3)
N3_1 C4_1 C5_1 127.6(3)
N9_1 C4_1 C5_1 108.9(3)
C4_1 C5_1 C6_1 117.9(3)
C4_1 C5_1 C7_1 107.0(3)
C6_1 C5_1 C7_1 135.1(3)
O17_1 C6_1 N1_1 119.0(3)
O17_1 C6_1 C5_1 128.0(4)
N1_1 C6_1 C5_1 113.0(3)
C8_1 C7_1 C5_1 106.5(3)
C8_1 C7_1 H7_1 126.8
C5_1 C7_1 H7_1 126.8
C7_1 C8_1 N9_1 110.3(3)
C7_1 C8_1 H8_1 124.8
N9_1 C8_1 H8_1 124.8
C4_1 N9_1 C8_1 107.3(3)
C4_1 N9_1 C10_1 126.0(3)
C8_1 N9_1 C10_1 126.6(3)
N9_1 C10_1 C11_1 115.6(3)
N9_1 C10_1 H10A_1 108.4
C11_1 C10_1 H10A_1 108.4
N9_1 C10_1 H10B_1 108.4
C11_1 C10_1 H10B_1 108.4
H10A_1 C10_1 H10B_1 107.4
C16_1 C11_1 C10_1 113.8(3)
C16_1 C11_1 C12_1 111.1(3)
C10_1 C11_1 C12_1 108.8(3)
C16_1 C11_1 H11A_1 107.7
C10_1 C11_1 H11A_1 107.7
C12_1 C11_1 H11A_1 107.7
C13_1 C12_1 C11_1 112.8(3)
C13_1 C12_1 H12A_1 109.0
C11_1 C12_1 H12A_1 109.0
C13_1 C12_1 H12B_1 109.0
C11_1 C12_1 H12B_1 109.0
H12A_1 C12_1 H12B_1 107.8
C12_1 C13_1 C14_1 110.4(4)
C12_1 C13_1 H13A_1 109.6
C14_1 C13_1 H13A_1 109.6
C12_1 C13_1 H13B_1 109.6
C14_1 C13_1 H13B_1 109.6
H13A_1 C13_1 H13B_1 108.1
C13_1 C14_1 C15_1 110.1(4)
C13_1 C14_1 H14A_1 109.6
C15_1 C14_1 H14A_1 109.6
C13_1 C14_1 H14B_1 109.6
C15_1 C14_1 H14B_1 109.6
H14A_1 C14_1 H14B_1 108.1
C14_1 C15_1 C16_1 111.6(4)
C14_1 C15_1 H15A_1 109.3
C16_1 C15_1 H15A_1 109.3
C14_1 C15_1 H15B_1 109.3
C16_1 C15_1 H15B_1 109.3
H15A_1 C15_1 H15B_1 108.0
C11_1 C16_1 C15_1 111.7(4)
C11_1 C16_1 H16A_1 109.3
C15_1 C16_1 H16A_1 109.3
C11_1 C16_1 H16B_1 109.3
C15_1 C16_1 H16B_1 109.3
H16A_1 C16_1 H16B_1 107.9
C2_1 N18_1 C19_1 127.4(3)
C2_1 N18_1 H18_1 117(2)
C19_1 N18_1 H18_1 114(2)
O24_1 C19_1 N20_1 124.4(4)
O24_1 C19_1 N18_1 117.5(3)
N20_1 C19_1 N18_1 118.2(4)
C19_1 N20_1 C21_1 124.7(3)
C19_1 N20_1 H20_1 112(2)
C21_1 N20_1 H20_1 123(2)
N20_1 C21_1 C25_1 104.4(3)
N20_1 C21_1 C22_1 111.8(3)
C25_1 C21_1 C22_1 114.6(3)
N20_1 C21_1 C26_1 109.4(3)
C25_1 C21_1 C26_1 107.8(3)
C22_1 C21_1 C26_1 108.7(3)
C21_1 C22_1 C23_1 123.8(3)
C21_1 C22_1 H22A_1 106.4
C23_1 C22_1 H22A_1 106.4
C21_1 C22_1 H22B_1 106.4
C23_1 C22_1 H22B_1 106.4
H22A_1 C22_1 H22B_1 106.5
C27_1 C23_1 C29_1 107.7(4)
C27_1 C23_1 C28_1 110.2(4)
C29_1 C23_1 C28_1 106.8(4)
C27_1 C23_1 C22_1 113.2(3)
C29_1 C23_1 C22_1 106.6(4)
C28_1 C23_1 C22_1 112.0(4)
C21_1 C25_1 H25A_1 109.5
C21_1 C25_1 H25B_1 109.5
H25A_1 C25_1 H25B_1 109.5
C21_1 C25_1 H25C_1 109.5
H25A_1 C25_1 H25C_1 109.5
H25B_1 C25_1 H25C_1 109.5
C21_1 C26_1 H26A_1 109.5
C21_1 C26_1 H26C_1 109.5
H26A_1 C26_1 H26C_1 109.5
C21_1 C26_1 H26B_1 109.5
H26A_1 C26_1 H26B_1 109.5
H26C_1 C26_1 H26B_1 109.5
C23_1 C27_1 H27A_1 109.5
C23_1 C27_1 H27B_1 109.5
H27A_1 C27_1 H27B_1 109.5
C23_1 C27_1 H27C_1 109.5
H27A_1 C27_1 H27C_1 109.5
H27B_1 C27_1 H27C_1 109.5
C23_1 C28_1 H28A_1 109.5
C23_1 C28_1 H28B_1 109.5
H28A_1 C28_1 H28B_1 109.5
C23_1 C28_1 H28C_1 109.5
H28A_1 C28_1 H28C_1 109.5
H28B_1 C28_1 H28C_1 109.5
C23_1 C29_1 H29A_1 109.5
C23_1 C29_1 H29B_1 109.5
H29A_1 C29_1 H29B_1 109.5
C23_1 C29_1 H29C_1 109.5
H29A_1 C29_1 H29C_1 109.5
H29B_1 C29_1 H29C_1 109.5
C2_2 N1_2 C9_2 117.0(3)
N1_2 C2_2 N11_2 115.2(3)
N1_2 C2_2 C3_2 123.7(4)
N11_2 C2_2 C3_2 121.0(3)
C4_2 C3_2 C2_2 118.2(4)
C4_2 C3_2 H3_2 120.9
C2_2 C3_2 H3_2 120.9
C3_2 C4_2 C10_2 120.5(4)
C3_2 C4_2 H4_2 119.7
C10_2 C4_2 H4_2 119.7
C6_2 C5_2 C10_2 120.3(4)
C6_2 C5_2 H5_2 119.8
C10_2 C5_2 H5_2 119.8
C5_2 C6_2 C7_2 118.0(4)
C5_2 C6_2 H6_2 121.0
C7_2 C6_2 H6_2 121.0
N8_2 C7_2 N20_2 114.6(3)
N8_2 C7_2 C6_2 124.4(3)
N20_2 C7_2 C6_2 121.0(4)
C7_2 N8_2 C9_2 116.9(3)
N1_2 C9_2 N8_2 115.3(3)
N1_2 C9_2 C10_2 122.4(3)
N8_2 C9_2 C10_2 122.3(3)
C4_2 C10_2 C5_2 123.7(4)
C4_2 C10_2 C9_2 118.2(4)
C5_2 C10_2 C9_2 118.1(3)
C12_2 N11_2 C2_2 128.9(3)
C12_2 N11_2 H11_2 116(2)
C2_2 N11_2 H11_2 115(2)
O13_2 C12_2 N11_2 123.8(4)
O13_2 C12_2 C14_2 122.4(4)
N11_2 C12_2 C14_2 113.8(3)
C12_2 C14_2 C15_2 114.4(3)
C12_2 C14_2 H14A_2 108.7
C15_2 C14_2 H14A_2 108.7
C12_2 C14_2 H14B_2 108.7
C15_2 C14_2 H14B_2 108.7
H14A_2 C14_2 H14B_2 107.6
C16_2 C15_2 C14_2 114.4(3)
C16_2 C15_2 H15A_2 108.7
C14_2 C15_2 H15A_2 108.7
C16_2 C15_2 H15B_2 108.7
C14_2 C15_2 H15B_2 108.7
H15A_2 C15_2 H15B_2 107.6
C15_2 C16_2 C17_2 114.9(3)
C15_2 C16_2 H16A_2 108.5
C17_2 C16_2 H16A_2 108.5
C15_2 C16_2 H16B_2 108.5
C17_2 C16_2 H16B_2 108.5
H16A_2 C16_2 H16B_2 107.5
C18_2 C17_2 C16_2 114.7(3)
C18_2 C17_2 H17A_2 108.6
C16_2 C17_2 H17A_2 108.6
C18_2 C17_2 H17B_2 108.6
C16_2 C17_2 H17B_2 108.6
H17A_2 C17_2 H17B_2 107.6
C17_2 C18_2 C19_2 113.6(4)
C17_2 C18_2 H18A_2 108.8
C19_2 C18_2 H18A_2 108.8
C17_2 C18_2 H18B_2 108.8
C19_2 C18_2 H18B_2 108.8
H18A_2 C18_2 H18B_2 107.7
C18_2 C19_2 H19A_2 109.5
C18_2 C19_2 H19B_2 109.5
H19A_2 C19_2 H19B_2 109.5
C18_2 C19_2 H19C_2 109.5
H19A_2 C19_2 H19C_2 109.5
H19B_2 C19_2 H19C_2 109.5
C21_2 N20_2 C7_2 129.6(3)
C21_2 N20_2 H20_2 114(2)
C7_2 N20_2 H20_2 116(2)
O22_2 C21_2 N20_2 124.3(4)
O22_2 C21_2 C23_2 122.7(4)
N20_2 C21_2 C23_2 113.0(3)
C21_2 C23_2 C24_2 115.2(3)
C21_2 C23_2 H23A_2 108.5
C24_2 C23_2 H23A_2 108.5
C21_2 C23_2 H23B_2 108.5
C24_2 C23_2 H23B_2 108.5
H23A_2 C23_2 H23B_2 107.5
C23_2 C24_2 C25_2 112.0(3)
C23_2 C24_2 H24A_2 109.2
C25_2 C24_2 H24A_2 109.2
C23_2 C24_2 H24B_2 109.2
C25_2 C24_2 H24B_2 109.2
H24A_2 C24_2 H24B_2 107.9
C26_2 C25_2 C24_2 114.4(3)
C26_2 C25_2 H25A_2 108.7
C24_2 C25_2 H25A_2 108.7
C26_2 C25_2 H25B_2 108.7
C24_2 C25_2 H25B_2 108.7
H25A_2 C25_2 H25B_2 107.6
C25_2 C26_2 C27_2 113.6(3)
C25_2 C26_2 H26A_2 108.8
C27_2 C26_2 H26A_2 108.8
C25_2 C26_2 H26B_2 108.8
C27_2 C26_2 H26B_2 108.8
H26A_2 C26_2 H26B_2 107.7
C28_2 C27_2 C26_2 114.0(4)
C28_2 C27_2 H27A_2 108.7
C26_2 C27_2 H27A_2 108.7
C28_2 C27_2 H27B_2 108.7
C26_2 C27_2 H27B_2 108.7
H27A_2 C27_2 H27B_2 107.6
C27_2 C28_2 H28A_2 109.5
C27_2 C28_2 H28B_2 109.5
H28A_2 C28_2 H28B_2 109.5
C27_2 C28_2 H28C_2 109.5
H28A_2 C28_2 H28C_2 109.5
H28B_2 C28_2 H28C_2 109.5

loop_
_geom_bond_atom_site_label_1
_geom_bond_atom_site_label_2
_geom_bond_distance
N1_1 C2_1 1.372(4)
N1_1 C6_1 1.408(4)
N1_1 H1_1 0.94(2)
C2_1 N3_1 1.314(4)
C2_1 N18_1 1.381(5)
N3_1 C4_1 1.366(4)
C4_1 N9_1 1.372(4)
C4_1 C5_1 1.385(5)
C5_1 C6_1 1.426(5)
C5_1 C7_1 1.431(5)
C6_1 O17_1 1.240(4)
C7_1 C8_1 1.355(5)
C7_1 H7_1 0.9500
C8_1 N9_1 1.385(4)
C8_1 H8_1 0.9500
N9_1 C10_1 1.460(4)
C10_1 C11_1 1.520(5)
C10_1 H10A_1 0.9900
C10_1 H10B_1 0.9900
C11_1 C16_1 1.505(5)
C11_1 C12_1 1.522(5)
C11_1 H11A_1 1.0000
C12_1 C13_1 1.518(5)
C12_1 H12A_1 0.9900
C12_1 H12B_1 0.9900
C13_1 C14_1 1.519(6)
C13_1 H13A_1 0.9900
C13_1 H13B_1 0.9900
C14_1 C15_1 1.524(5)
C14_1 H14A_1 0.9900
C14_1 H14B_1 0.9900
C15_1 C16_1 1.526(5)
C15_1 H15A_1 0.9900
C15_1 H15B_1 0.9900
C16_1 H16A_1 0.9900
C16_1 H16B_1 0.9900
N18_1 C19_1 1.403(4)
N18_1 H18_1 0.94(2)
C19_1 O24_1 1.240(4)
C19_1 N20_1 1.335(5)
N20_1 C21_1 1.491(4)
N20_1 H20_1 0.92(2)
C21_1 C25_1 1.524(5)
C21_1 C22_1 1.527(5)
C21_1 C26_1 1.537(5)
C22_1 C23_1 1.554(5)
C22_1 H22A_1 0.9900
C22_1 H22B_1 0.9900
C23_1 C27_1 1.528(5)
C23_1 C29_1 1.540(6)
C23_1 C28_1 1.548(5)
C25_1 H25A_1 0.9800
C25_1 H25B_1 0.9800
C25_1 H25C_1 0.9800
C26_1 H26A_1 0.9800
C26_1 H26C_1 0.9800
C26_1 H26B_1 0.9800
C27_1 H27A_1 0.9800
C27_1 H27B_1 0.9800
C27_1 H27C_1 0.9800
C28_1 H28A_1 0.9800
C28_1 H28B_1 0.9800
C28_1 H28C_1 0.9800
C29_1 H29A_1 0.9800
C29_1 H29B_1 0.9800
C29_1 H29C_1 0.9800
N1_2 C2_2 1.340(4)
N1_2 C9_2 1.373(4)
C2_2 N11_2 1.385(4)
C2_2 C3_2 1.430(5)
C3_2 C4_2 1.347(5)
C3_2 H3_2 0.9500
C4_2 C10_2 1.407(5)
C4_2 H4_2 0.9500
C5_2 C6_2 1.358(5)
C5_2 C10_2 1.410(5)
C5_2 H5_2 0.9500
C6_2 C7_2 1.414(5)
C6_2 H6_2 0.9500
C7_2 N8_2 1.337(4)
C7_2 N20_2 1.392(4)
N8_2 C9_2 1.375(4)
C9_2 C10_2 1.410(5)
N11_2 C12_2 1.374(5)
N11_2 H11_2 0.93(2)
C12_2 O13_2 1.227(4)
C12_2 C14_2 1.506(5)
C14_2 C15_2 1.527(5)
C14_2 H14A_2 0.9900
C14_2 H14B_2 0.9900
C15_2 C16_2 1.507(5)
C15_2 H15A_2 0.9900
C15_2 H15B_2 0.9900
C16_2 C17_2 1.531(5)
C16_2 H16A_2 0.9900
C16_2 H16B_2 0.9900
C17_2 C18_2 1.515(5)
C17_2 H17A_2 0.9900
C17_2 H17B_2 0.9900
C18_2 C19_2 1.519(5)
C18_2 H18A_2 0.9900
C18_2 H18B_2 0.9900
C19_2 H19A_2 0.9800
C19_2 H19B_2 0.9800
C19_2 H19C_2 0.9800
N20_2 C21_2 1.374(5)
N20_2 H20_2 0.94(3)
C21_2 O22_2 1.226(4)
C21_2 C23_2 1.516(5)
C23_2 C24_2 1.518(5)
C23_2 H23A_2 0.9900
C23_2 H23B_2 0.9900
C24_2 C25_2 1.526(5)
C24_2 H24A_2 0.9900
C24_2 H24B_2 0.9900
C25_2 C26_2 1.519(5)
C25_2 H25A_2 0.9900
C25_2 H25B_2 0.9900
C26_2 C27_2 1.522(5)
C26_2 H26A_2 0.9900
C26_2 H26B_2 0.9900
C27_2 C28_2 1.520(6)
C27_2 H27A_2 0.9900
C27_2 H27B_2 0.9900
C28_2 H28A_2 0.9800
C28_2 H28B_2 0.9800
C28_2 H28C_2 0.9800

loop_
_geom_hbond_atom_site_label_D
_geom_hbond_atom_site_label_H
_geom_hbond_atom_site_label_A
_geom_hbond_distance_DH
_geom_hbond_distance_HA
_geom_hbond_distance_DA
_geom_hbond_angle_DHA
N1_1 H1_1 N1_2 0.94(2) 2.18(3) 3.101(4) 169(3)
N18_1 H18_1 N8_2 0.94(2) 2.19(3) 3.101(4) 165(3)
N20_1 H20_1 N3_1 0.92(2) 1.90(3) 2.687(4) 143(3)
N11_2 H11_2 O17_1 0.93(2) 1.91(3) 2.822(4) 166(3)
N20_2 H20_2 O24_1 0.94(3) 1.81(3) 2.739(4) 173(3)

loop_
_geom_torsion_atom_site_label_1
_geom_torsion_atom_site_label_2
_geom_torsion_atom_site_label_3
_geom_torsion_atom_site_label_4
_geom_torsion
C6_1 N1_1 C2_1 N3_1 -3.9(6)
C6_1 N1_1 C2_1 N18_1 176.7(3)
N1_1 C2_1 N3_1 C4_1 2.3(5)
N18_1 C2_1 N3_1 C4_1 -178.3(3)
C2_1 N3_1 C4_1 N9_1 179.1(4)
C2_1 N3_1 C4_1 C5_1 -1.3(6)
N3_1 C4_1 C5_1 C6_1 1.6(6)
N9_1 C4_1 C5_1 C6_1 -178.8(3)
N3_1 C4_1 C5_1 C7_1 179.9(4)
N9_1 C4_1 C5_1 C7_1 -0.4(4)
C2_1 N1_1 C6_1 O17_1 -177.4(3)
C2_1 N1_1 C6_1 C5_1 3.7(5)
C4_1 C5_1 C6_1 O17_1 178.7(4)
C7_1 C5_1 C6_1 O17_1 1.0(8)
C4_1 C5_1 C6_1 N1_1 -2.5(5)
C7_1 C5_1 C6_1 N1_1 179.7(4)
C4_1 C5_1 C7_1 C8_1 0.6(4)
C6_1 C5_1 C7_1 C8_1 178.5(4)
C5_1 C7_1 C8_1 N9_1 -0.5(5)
N3_1 C4_1 N9_1 C8_1 179.8(3)
C5_1 C4_1 N9_1 C8_1 0.1(4)
N3_1 C4_1 N9_1 C10_1 -3.2(6)
C5_1 C4_1 N9_1 C10_1 177.1(3)
C7_1 C8_1 N9_1 C4_1 0.3(5)
C7_1 C8_1 N9_1 C10_1 -176.7(4)
C4_1 N9_1 C10_1 C11_1 110.6(4)
C8_1 N9_1 C10_1 C11_1 -72.9(5)
N9_1 C10_1 C11_1 C16_1 -50.4(5)
N9_1 C10_1 C11_1 C12_1 -174.8(3)
C16_1 C11_1 C12_1 C13_1 53.9(5)
C10_1 C11_1 C12_1 C13_1 179.9(3)
C11_1 C12_1 C13_1 C14_1 -55.9(5)
C12_1 C13_1 C14_1 C15_1 56.6(5)
C13_1 C14_1 C15_1 C16_1 -56.9(5)
C10_1 C11_1 C16_1 C15_1 -176.0(3)
C12_1 C11_1 C16_1 C15_1 -52.8(5)
C14_1 C15_1 C16_1 C11_1 55.4(5)
N3_1 C2_1 N18_1 C19_1 15.0(6)
N1_1 C2_1 N18_1 C19_1 -165.5(4)
C2_1 N18_1 C19_1 O24_1 177.8(4)
C2_1 N18_1 C19_1 N20_1 -1.2(6)
O24_1 C19_1 N20_1 C21_1 1.5(7)
N18_1 C19_1 N20_1 C21_1 -179.6(3)
C19_1 N20_1 C21_1 C25_1 -176.6(4)
C19_1 N20_1 C21_1 C22_1 59.0(5)
C19_1 N20_1 C21_1 C26_1 -61.4(5)
N20_1 C21_1 C22_1 C23_1 65.5(4)
C25_1 C21_1 C22_1 C23_1 -53.0(5)
C26_1 C21_1 C22_1 C23_1 -173.6(3)
C21_1 C22_1 C23_1 C27_1 -46.2(5)
C21_1 C22_1 C23_1 C29_1 -164.4(3)
C21_1 C22_1 C23_1 C28_1 79.1(5)
C9_2 N1_2 C2_2 N11_2 -179.2(3)
C9_2 N1_2 C2_2 C3_2 0.2(5)
N1_2 C2_2 C3_2 C4_2 0.3(6)
N11_2 C2_2 C3_2 C4_2 179.7(4)
C2_2 C3_2 C4_2 C10_2 -0.9(6)
C10_2 C5_2 C6_2 C7_2 1.7(6)
C5_2 C6_2 C7_2 N8_2 -2.3(6)
C5_2 C6_2 C7_2 N20_2 178.6(4)
N20_2 C7_2 N8_2 C9_2 -179.7(3)
C6_2 C7_2 N8_2 C9_2 1.2(5)
C2_2 N1_2 C9_2 N8_2 179.6(3)
C2_2 N1_2 C9_2 C10_2 0.0(5)
C7_2 N8_2 C9_2 N1_2 -179.1(3)
C7_2 N8_2 C9_2 C10_2 0.4(5)
C3_2 C4_2 C10_2 C5_2 -178.1(4)
C3_2 C4_2 C10_2 C9_2 1.1(6)
C6_2 C5_2 C10_2 C4_2 179.0(4)
C6_2 C5_2 C10_2 C9_2 -0.2(6)
N1_2 C9_2 C10_2 C4_2 -0.7(5)
N8_2 C9_2 C10_2 C4_2 179.8(3)
N1_2 C9_2 C10_2 C5_2 178.6(3)
N8_2 C9_2 C10_2 C5_2 -0.9(5)
N1_2 C2_2 N11_2 C12_2 -179.4(4)
C3_2 C2_2 N11_2 C12_2 1.1(6)
C2_2 N11_2 C12_2 O13_2 -2.1(7)
C2_2 N11_2 C12_2 C14_2 178.1(4)
O13_2 C12_2 C14_2 C15_2 0.3(6)
N11_2 C12_2 C14_2 C15_2 -180.0(3)
C12_2 C14_2 C15_2 C16_2 79.5(4)
C14_2 C15_2 C16_2 C17_2 178.7(3)
C15_2 C16_2 C17_2 C18_2 -66.7(5)
C16_2 C17_2 C18_2 C19_2 179.6(4)
N8_2 C7_2 N20_2 C21_2 -170.0(4)
C6_2 C7_2 N20_2 C21_2 9.2(6)
C7_2 N20_2 C21_2 O22_2 -0.4(7)
C7_2 N20_2 C21_2 C23_2 178.2(4)
O22_2 C21_2 C23_2 C24_2 -10.7(6)
N20_2 C21_2 C23_2 C24_2 170.7(3)
C21_2 C23_2 C24_2 C25_2 -177.3(3)
C23_2 C24_2 C25_2 C26_2 175.4(4)
C24_2 C25_2 C26_2 C27_2 -176.8(4)
C25_2 C26_2 C27_2 C28_2 177.2(4)
